data_4305973
loop_
_publ_author_name
'Jonathan P. Hill'
'Humberto Palza'
'Sher Alam'
'Katsuhiko Ariga'
'Amy Lea Schumacher'
'Francis D'Souza'
'Christopher E. Anson'
'Annie K. Powell'

_publ_contact_author
; 
'Jonathan P. Hill'
;
_publ_contact_author_email jonathan.hill@nims.go.jp
_publ_contact_author_phone '+81 29 860 4832'
_publ_section_title
;
Decomposition of Dinuclear Manganese Complexes for the Preparation of
Nanostructured Oxide Materials
;
_journal_name_full 'Inorganic Chemistry'
_journal_page_first 8306
_journal_page_last 8314
_journal_paper_doi 10.1021/ic8008915
_journal_volume 47
_journal_year 2008
_chemical_formula_sum 'C46 H117 Mn8 N16 O50.5'
_chemical_formula_weight 2142.08
_chemical_name_systematic
; 
 ? 
;
_space_group_IT_number 2
_symmetry_cell_setting triclinic
_symmetry_space_group_name_Hall '-P 1'
_symmetry_space_group_name_H-M 'P -1'
_atom_sites_solution_hydrogens constr
_atom_sites_solution_primary direct
_atom_sites_solution_secondary difmap
_audit_creation_method SHELXL-97
_cell_angle_alpha 83.720(12)
_cell_angle_beta 80.106(13)
_cell_angle_gamma 85.457(13)
_cell_formula_units_Z 1
_cell_length_a 9.5442(11)
_cell_length_b 10.3758(10)
_cell_length_c 21.851(2)
_cell_measurement_reflns_used 8000
_cell_measurement_temperature 200(2)
_cell_measurement_theta_max 25.64
_cell_measurement_theta_min 2.06
_cell_volume 2114.9(4)
_computing_cell_refinement 'IPDS 2.92 (Stoe & Cie GmbH, 1999)'
_computing_data_collection 'IPDS 2.92 (Stoe & Cie GmbH, 1999)'
_computing_data_reduction 'IPDS 2.92 (Stoe & Cie GmbH, 1999)'
_computing_molecular_graphics 'SHELXTL 5.1 (Bruker AXS Inc., 1997)'
_computing_publication_material 'SHELXTL 5.1 (Bruker AXS Inc., 1997)'
_computing_structure_refinement 'SHELXTL 5.1 (Bruker AXS Inc., 1997)'
_computing_structure_solution 'SHELXTL 5.1 (Bruker AXS Inc., 1997)'
_diffrn_ambient_temperature 200(2)
_diffrn_detector_area_resol_mean 6.667
_diffrn_measured_fraction_theta_full 0.935
_diffrn_measured_fraction_theta_max 0.923
_diffrn_measurement_device_type 'Stoe IPDS'
_diffrn_measurement_method 'area detector'
_diffrn_radiation_monochromator graphite
_diffrn_radiation_source 'fine-focus sealed tube'
_diffrn_radiation_type MoK\a
_diffrn_radiation_wavelength 0.71073
_diffrn_reflns_av_R_equivalents 0.0513
_diffrn_reflns_av_sigmaI/netI 0.1226
_diffrn_reflns_limit_h_max 11
_diffrn_reflns_limit_h_min -11
_diffrn_reflns_limit_k_max 12
_diffrn_reflns_limit_k_min -12
_diffrn_reflns_limit_l_max 26
_diffrn_reflns_limit_l_min -26
_diffrn_reflns_number 12685
_diffrn_reflns_theta_full 25.00
_diffrn_reflns_theta_max 25.84
_diffrn_reflns_theta_min 1.98
_exptl_absorpt_coefficient_mu 1.263
_exptl_absorpt_correction_type none
_exptl_crystal_colour 'dark green'
_exptl_crystal_density_diffrn 1.682
_exptl_crystal_density_method 'not measured'
_exptl_crystal_description parallelepiped
_exptl_crystal_F_000 1109
_exptl_crystal_size_max 0.4
_exptl_crystal_size_mid 0.25
_exptl_crystal_size_min 0.15
_refine_diff_density_max 0.576
_refine_diff_density_min -0.415
_refine_diff_density_rms 0.087
_refine_ls_extinction_method none
_refine_ls_goodness_of_fit_ref 0.967
_refine_ls_hydrogen_treatment mixed
_refine_ls_matrix_type full
_refine_ls_number_parameters 558
_refine_ls_number_reflns 7554
_refine_ls_number_restraints 0
_refine_ls_restrained_S_all 0.967
_refine_ls_R_factor_all 0.1036
_refine_ls_R_factor_gt 0.0498
_refine_ls_shift/su_max 0.000
_refine_ls_shift/su_mean 0.000
_refine_ls_structure_factor_coef Fsqd
_refine_ls_weighting_details 'calc w=1/[\s^2^(Fo^2^)+(0.0307P)^2^+0.0000P] where P=(Fo^2^+2Fc^2^)/3'
_refine_ls_weighting_scheme calc
_refine_ls_wR_factor_gt 0.0981
_refine_ls_wR_factor_ref 0.1049
_reflns_number_gt 3821
_reflns_number_total 7554
_reflns_threshold_expression >2sigma(I)
_cod_data_source_file ic8008915_si_003.cif
_cod_data_source_block jon44a
_cod_original_formula_sum 'C46 H117 Mn8 N16 O50.50'
_cod_database_code 4305973

loop_
_symmetry_equiv_pos_as_xyz
'x, y, z'
'-x, -y, -z'

loop_
_atom_site_label
_atom_site_type_symbol
_atom_site_fract_x
_atom_site_fract_y
_atom_site_fract_z
_atom_site_U_iso_or_equiv
_atom_site_adp_type
_atom_site_occupancy
_atom_site_symmetry_multiplicity
_atom_site_calc_flag
_atom_site_refinement_flags
_atom_site_disorder_assembly
_atom_site_disorder_group
Mn1 Mn 0.39997(9) 0.50219(8) 0.12938(3) 0.0357(2) Uani 1 1 d . . .
Mn2 Mn 0.29660(9) 0.98554(8) 0.23081(3) 0.0379(2) Uani 1 1 d . . .
O1 O 0.3536(4) 0.5865(4) 0.03813(14) 0.0382(9) Uani 1 1 d . . .
C1 C 0.4352(5) 0.5457(5) -0.0067(2) 0.0309(12) Uani 1 1 d . . .
O2 O 0.4237(4) 0.5730(4) -0.06318(14) 0.0401(9) Uani 1 1 d . . .
O3 O 0.2364(4) 0.6249(4) 0.17723(15) 0.0397(9) Uani 1 1 d . . .
O4 O 0.1896(4) 0.8266(4) 0.20382(16) 0.0424(10) Uani 1 1 d . . .
C2 C 0.2722(6) 0.7346(5) 0.1845(2) 0.0316(13) Uani 1 1 d . . .
C3 C 0.4316(6) 0.7596(6) 0.1681(2) 0.0340(14) Uani 1 1 d . . .
O5 O 0.5123(4) 0.6704(4) 0.14448(16) 0.0443(10) Uani 1 1 d . . .
O6 O 0.4673(4) 0.8668(4) 0.17829(15) 0.0433(10) Uani 1 1 d . . .
O7 O 0.4559(4) 0.3566(3) 0.20193(14) 0.0383(9) Uani 1 1 d . . .
O8 O 0.4186(4) 0.1514(4) 0.24100(15) 0.0407(10) Uani 1 1 d . . .
C4 C 0.3969(6) 0.2513(5) 0.2053(2) 0.0310(13) Uani 1 1 d . . .
C5 C 0.2888(6) 0.2432(6) 0.1617(2) 0.0368(14) Uani 1 1 d . . .
O9 O 0.2623(4) 0.3444(4) 0.12842(16) 0.0470(11) Uani 1 1 d . . .
O10 O 0.2349(4) 0.1361(4) 0.16329(15) 0.0473(11) Uani 1 1 d . . .
O11 O 0.1023(4) 1.0055(4) 0.29913(15) 0.0449(10) Uani 1 1 d . . .
O12 O -0.0039(4) 0.8881(4) 0.38398(16) 0.0559(12) Uani 1 1 d . . .
C6 C 0.1034(6) 0.9255(5) 0.3469(2) 0.0370(14) Uani 1 1 d . . .
C7 C 0.2498(7) 0.8658(6) 0.3586(2) 0.0431(15) Uani 1 1 d . . .
O13 O 0.3522(4) 0.8843(4) 0.31514(16) 0.0463(10) Uani 1 1 d . . .
O14 O 0.2563(5) 0.8029(5) 0.40974(17) 0.0700(14) Uani 1 1 d . . .
Mn3 Mn 0.91337(9) 0.93501(8) 0.04613(3) 0.0341(2) Uani 1 1 d . . .
O31 O 1.0962(4) 0.9782(4) 0.02993(15) 0.0409(9) Uani 1 1 d . . .
N31 N 0.7011(5) 0.8936(4) 0.05736(18) 0.0381(12) Uani 1 1 d . . .
H31 H 0.6761 0.8491 0.0954 0.046 Uiso 1 1 calc R . .
C31 C 0.6921(6) 0.8091(6) 0.0084(2) 0.0439(15) Uani 1 1 d . . .
H31A H 0.7180 0.8552 -0.0326 0.053 Uiso 1 1 calc R . .
H31B H 0.5958 0.7820 0.0121 0.053 Uiso 1 1 calc R . .
C32 C 0.7937(6) 0.6930(6) 0.0169(2) 0.0445(15) Uani 1 1 d . . .
H32A H 0.7556 0.6370 0.0535 0.053 Uiso 1 1 calc R . .
H32B H 0.8051 0.6438 -0.0191 0.053 Uiso 1 1 calc R . .
N32 N 0.9342(5) 0.7358(4) 0.02445(18) 0.0405(12) Uani 1 1 d . . .
H32 H 0.9961 0.7296 -0.0119 0.049 Uiso 1 1 calc R . .
C33 C 0.9951(6) 0.6583(6) 0.0756(3) 0.0508(16) Uani 1 1 d . . .
H33A H 1.0967 0.6687 0.0703 0.061 Uiso 1 1 calc R . .
H33B H 0.9806 0.5670 0.0749 0.061 Uiso 1 1 calc R . .
C34 C 0.9226(7) 0.7042(6) 0.1368(2) 0.0498(17) Uani 1 1 d . . .
H34A H 0.8222 0.6876 0.1438 0.060 Uiso 1 1 calc R . .
H34B H 0.9653 0.6586 0.1708 0.060 Uiso 1 1 calc R . .
N33 N 0.9401(5) 0.8436(5) 0.13358(18) 0.0408(12) Uani 1 1 d . . .
H33 H 1.0325 0.8518 0.1371 0.049 Uiso 1 1 calc R . .
C35 C 0.8517(7) 0.9128(7) 0.1846(2) 0.0577(19) Uani 1 1 d . . .
H35A H 0.7539 0.8883 0.1909 0.069 Uiso 1 1 calc R . .
H35B H 0.8886 0.8911 0.2233 0.069 Uiso 1 1 calc R . .
C36 C 0.8589(7) 1.0545(7) 0.1647(2) 0.0596(19) Uani 1 1 d . . .
H36A H 0.7965 1.1035 0.1950 0.071 Uiso 1 1 calc R . .
H36B H 0.9554 1.0797 0.1627 0.071 Uiso 1 1 calc R . .
N34 N 0.8150(5) 1.0840(5) 0.10300(19) 0.0469(13) Uani 1 1 d . . .
H34 H 0.8487 1.1615 0.0856 0.056 Uiso 1 1 calc R . .
C37 C 0.6589(6) 1.0912(6) 0.1054(3) 0.0495(16) Uani 1 1 d . . .
H37A H 0.6240 1.1814 0.1000 0.059 Uiso 1 1 calc R . .
H37B H 0.6136 1.0538 0.1459 0.059 Uiso 1 1 calc R . .
C38 C 0.6206(7) 1.0199(6) 0.0556(2) 0.0487(16) Uani 1 1 d . . .
H38A H 0.5191 1.0080 0.0631 0.058 Uiso 1 1 calc R . .
H38B H 0.6452 1.0684 0.0151 0.058 Uiso 1 1 calc R . .
Mn4 Mn 0.02386(12) 0.43430(9) 0.44874(4) 0.0575(3) Uani 1 1 d . . .
O41 O -0.1217(5) 0.5244(4) 0.49363(17) 0.0602(12) Uani 1 1 d . . .
N41 N 0.2018(7) 0.3396(5) 0.4029(2) 0.0673(18) Uani 1 1 d . B .
H411 H 0.2620 0.3406 0.4309 0.081 Uiso 0.50 1 calc PR A 1
H412 H 0.2786 0.3533 0.4204 0.081 Uiso 0.50 1 d PR A 2
C41A C 0.2860(16) 0.4080(13) 0.3474(6) 0.053(4) Uiso 0.50 1 d P B 1
H41A H 0.3866 0.3833 0.3459 0.063 Uiso 0.50 1 calc PR B 1
H41B H 0.2574 0.3850 0.3097 0.063 Uiso 0.50 1 calc PR B 1
C42A C 0.2605(14) 0.5467(12) 0.3517(5) 0.042(3) Uiso 0.50 1 d P B 1
H42A H 0.3209 0.5739 0.3787 0.050 Uiso 0.50 1 calc PR B 1
H42B H 0.2865 0.5924 0.3106 0.050 Uiso 0.50 1 calc PR B 1
N42A N 0.1148(12) 0.5820(10) 0.3755(4) 0.036(2) Uiso 0.50 1 d P B 1
H42C H 0.1116 0.6585 0.3926 0.043 Uiso 0.50 1 calc PR B 1
C43A C 0.0188(15) 0.5986(13) 0.3269(6) 0.044(3) Uiso 0.50 1 d P B 1
H43A H 0.0655 0.5583 0.2900 0.053 Uiso 0.50 1 calc PR B 1
H43B H 0.0004 0.6903 0.3148 0.053 Uiso 0.50 1 calc PR B 1
C44A C -0.1230(19) 0.5358(15) 0.3527(7) 0.053(4) Uiso 0.50 1 d P B 1
H44A H -0.1745 0.5308 0.3185 0.063 Uiso 0.50 1 calc PR B 1
H44B H -0.1806 0.5910 0.3817 0.063 Uiso 0.50 1 calc PR B 1
C41B C 0.2186(15) 0.4052(12) 0.3358(5) 0.044(3) Uiso 0.50 1 d P B 2
H41C H 0.3137 0.3853 0.3137 0.053 Uiso 0.50 1 calc PR B 2
H41D H 0.1503 0.3738 0.3136 0.053 Uiso 0.50 1 calc PR B 2
C42B C 0.1928(17) 0.5511(15) 0.3388(7) 0.057(4) Uiso 0.50 1 d P B 2
H42D H 0.2608 0.5817 0.3613 0.068 Uiso 0.50 1 calc PR B 2
H42E H 0.2065 0.5949 0.2968 0.068 Uiso 0.50 1 calc PR B 2
N42B N 0.0452(12) 0.5825(11) 0.3708(5) 0.048(3) Uiso 0.50 1 d P B 2
H42F H 0.0414 0.6617 0.3855 0.057 Uiso 0.50 1 calc PR B 2
C43B C -0.0558(19) 0.5840(16) 0.3313(7) 0.057(4) Uiso 0.50 1 d P B 2
H43C H -0.0131 0.5435 0.2940 0.069 Uiso 0.50 1 calc PR B 2
H43D H -0.0851 0.6733 0.3187 0.069 Uiso 0.50 1 calc PR B 2
C44B C -0.1868(18) 0.5120(15) 0.3635(7) 0.066(5) Uiso 0.50 1 d P B 2
H44C H -0.2433 0.5571 0.3969 0.080 Uiso 0.50 1 calc PR B 2
H44D H -0.2465 0.4922 0.3344 0.080 Uiso 0.50 1 calc PR B 2
N43 N -0.1032(8) 0.3970(6) 0.3866(2) 0.079(2) Uani 1 1 d . B .
H431 H -0.0496 0.3469 0.3586 0.095 Uiso 0.50 1 calc PR C 1
H432 H -0.0534 0.3556 0.3543 0.095 Uiso 0.50 1 d PR C 2
C45 C -0.2146(11) 0.3180(9) 0.4226(4) 0.099(3) Uani 1 1 d . . .
H45A H -0.2790 0.2961 0.3960 0.119 Uiso 1 1 calc R B .
H45B H -0.2690 0.3644 0.4560 0.119 Uiso 1 1 calc R . .
C46 C -0.1391(9) 0.1983(7) 0.4486(3) 0.071(2) Uani 1 1 d . B .
H46A H -0.2063 0.1473 0.4779 0.085 Uiso 1 1 calc R . .
H46B H -0.0977 0.1458 0.4151 0.085 Uiso 1 1 calc R . .
N44 N -0.0266(6) 0.2347(5) 0.4802(2) 0.0603(16) Uani 1 1 d . B .
H44 H -0.0583 0.2282 0.5221 0.072 Uiso 1 1 calc R . .
C47 C 0.1077(8) 0.1559(7) 0.4678(3) 0.065(2) Uani 1 1 d . . .
H47A H 0.0880 0.0653 0.4690 0.077 Uiso 1 1 calc R B .
H47B H 0.1647 0.1638 0.4997 0.077 Uiso 1 1 calc R . .
C48 C 0.1887(9) 0.1999(6) 0.4051(3) 0.072(2) Uani 1 1 d . B .
H48A H 0.2824 0.1550 0.3990 0.087 Uiso 1 1 calc R . .
H48B H 0.1384 0.1811 0.3724 0.087 Uiso 1 1 calc R . .
O51A O 0.8545(8) 0.3578(6) 0.0781(4) 0.0442(18) Uani 0.75 1 d P . .
O51B O 0.881(4) 0.355(4) 0.0976(14) 0.097(14) Uiso 0.25 1 d P . .
O52A O 0.9102(6) 0.2139(5) 0.2893(2) 0.0547(15) Uani 0.75 1 d P . .
O52B O 1.036(2) 0.2740(19) 0.2740(8) 0.076(6) Uiso 0.25 1 d P . .
O53A O 0.9509(8) 0.3969(6) 0.1865(3) 0.086(2) Uani 0.75 1 d P . .
O53B O 0.790(2) 0.3726(19) 0.2183(8) 0.072(5) Uiso 0.25 1 d P . .
O54A O 0.664(2) 0.497(2) 0.2452(8) 0.274(8) Uiso 0.75 1 d P . .
O54B O 0.649(6) 0.635(7) 0.248(2) 0.27(2) Uiso 0.25 1 d P . .
O55A O 0.7216(9) 0.8934(10) 0.3603(4) 0.104(3) Uiso 0.75 1 d P . .
O55B O 0.728(2) 0.970(2) 0.3669(9) 0.076(6) Uiso 0.25 1 d P . .
O56A O 0.6092(11) 0.7318(11) 0.3013(5) 0.141(4) Uiso 0.75 1 d P . .
O56B O 0.608(3) 0.785(3) 0.3370(14) 0.134(10) Uiso 0.25 1 d P . .
O57A O 0.5839(17) 0.5858(19) 0.5181(7) 0.105(5) Uiso 0.40 1 d P . .
O57B O 0.536(4) 0.765(5) 0.5490(18) 0.147(14) Uiso 0.20 1 d P . .
O57C O 0.572(4) 0.679(5) 0.518(2) 0.101(13) Uiso 0.15 1 d P . .
O57D O 0.549(3) 0.659(3) 0.5691(11) 0.098(7) Uiso 0.25 1 d P . .
O58A O 0.6371(18) 0.1221(16) 0.3198(8) 0.068(5) Uiso 0.40 1 d P . .
O58B O 0.611(2) 0.169(2) 0.3242(9) 0.063(6) Uiso 0.35 1 d P . .
O58C O 0.643(3) 0.186(3) 0.3039(11) 0.066(7) Uiso 0.25 1 d P . .
O59A O 0.5120(10) 0.8056(10) 0.4542(4) 0.143(3) Uiso 0.75 1 d P . .
O59B O 0.485(3) 0.635(3) 0.4368(11) 0.117(8) Uiso 0.25 1 d P . .
O60 O 0.514(4) 0.988(3) 0.4714(12) 0.159(12) Uiso 0.25 1 d P . .

loop_
_atom_site_aniso_label
_atom_site_aniso_U_11
_atom_site_aniso_U_22
_atom_site_aniso_U_33
_atom_site_aniso_U_23
_atom_site_aniso_U_13
_atom_site_aniso_U_12
Mn1 0.0454(6) 0.0311(5) 0.0276(4) -0.0049(3) 0.0034(4) -0.0009(5)
Mn2 0.0480(6) 0.0300(5) 0.0335(4) -0.0035(4) -0.0002(4) -0.0022(5)
O1 0.042(2) 0.041(3) 0.0274(18) -0.0049(16) 0.0006(16) 0.011(2)
C1 0.032(3) 0.024(3) 0.035(3) -0.004(2) -0.002(2) 0.002(3)
O2 0.048(2) 0.041(2) 0.0255(18) -0.0013(16) 0.0013(16) 0.012(2)
O3 0.041(2) 0.034(2) 0.043(2) -0.0130(17) 0.0049(17) -0.005(2)
O4 0.038(2) 0.038(3) 0.051(2) -0.0184(19) -0.0014(18) 0.001(2)
C2 0.039(3) 0.028(4) 0.025(2) -0.004(2) 0.000(2) 0.001(3)
C3 0.041(4) 0.035(4) 0.024(2) -0.001(2) 0.002(2) -0.005(3)
O5 0.040(2) 0.044(3) 0.048(2) -0.0163(19) 0.0021(18) -0.002(2)
O6 0.046(2) 0.036(3) 0.048(2) -0.0154(18) 0.0009(18) -0.009(2)
O7 0.051(3) 0.032(2) 0.0332(18) -0.0035(16) -0.0077(17) -0.005(2)
O8 0.053(3) 0.032(2) 0.0362(19) -0.0002(17) -0.0094(18) 0.000(2)
C4 0.043(3) 0.025(3) 0.023(2) -0.005(2) 0.003(2) -0.002(3)
C5 0.049(4) 0.030(4) 0.029(3) -0.006(2) -0.001(3) 0.001(3)
O9 0.065(3) 0.036(3) 0.043(2) 0.0049(18) -0.021(2) -0.010(2)
O10 0.070(3) 0.035(3) 0.042(2) -0.0001(17) -0.0242(19) -0.011(2)
O11 0.057(3) 0.041(3) 0.0323(19) -0.0041(17) 0.0023(18) 0.005(2)
O12 0.058(3) 0.063(3) 0.040(2) 0.0019(19) 0.005(2) -0.005(2)
C6 0.049(4) 0.029(4) 0.031(3) -0.008(2) 0.001(3) 0.003(3)
C7 0.061(4) 0.032(4) 0.034(3) 0.001(2) -0.006(3) -0.006(3)
O13 0.045(2) 0.048(3) 0.042(2) 0.0084(18) -0.0043(19) 0.001(2)
O14 0.074(3) 0.083(4) 0.043(2) 0.019(2) -0.005(2) 0.008(3)
Mn3 0.0359(5) 0.0315(5) 0.0359(4) -0.0055(3) -0.0075(4) -0.0021(4)
O31 0.044(2) 0.037(2) 0.046(2) -0.0091(17) -0.0159(17) 0.003(2)
N31 0.045(3) 0.032(3) 0.036(2) 0.0002(19) -0.004(2) -0.004(3)
C31 0.045(4) 0.053(4) 0.037(3) -0.003(3) -0.011(3) -0.013(3)
C32 0.053(4) 0.041(4) 0.042(3) -0.009(3) -0.009(3) -0.004(3)
N32 0.036(3) 0.043(3) 0.038(2) 0.003(2) 0.002(2) -0.004(3)
C33 0.041(4) 0.042(4) 0.067(4) 0.005(3) -0.007(3) -0.003(3)
C34 0.055(4) 0.048(4) 0.043(3) 0.020(3) -0.009(3) -0.012(4)
N33 0.039(3) 0.047(3) 0.037(2) 0.003(2) -0.012(2) -0.005(3)
C35 0.065(4) 0.081(5) 0.026(3) -0.001(3) -0.004(3) -0.012(4)
C36 0.072(5) 0.071(5) 0.038(3) -0.023(3) 0.004(3) -0.018(4)
N34 0.050(3) 0.045(3) 0.042(3) -0.007(2) 0.010(2) -0.017(3)
C37 0.047(4) 0.034(4) 0.061(4) -0.007(3) 0.010(3) 0.002(3)
C38 0.049(4) 0.045(4) 0.046(3) 0.009(3) -0.001(3) -0.002(3)
Mn4 0.1035(9) 0.0320(6) 0.0295(4) -0.0042(4) 0.0078(5) 0.0029(6)
O41 0.087(3) 0.035(3) 0.052(2) -0.0040(18) 0.005(2) 0.005(3)
N41 0.113(5) 0.035(3) 0.041(3) -0.002(2) 0.022(3) -0.001(3)
N43 0.145(6) 0.037(4) 0.052(3) -0.011(3) -0.019(4) 0.023(4)
C45 0.144(9) 0.078(7) 0.083(6) -0.034(5) -0.041(6) 0.026(7)
C46 0.100(6) 0.063(5) 0.055(4) -0.021(4) -0.010(4) -0.018(5)
N44 0.089(4) 0.058(4) 0.033(3) -0.010(2) -0.001(3) -0.009(4)
C47 0.102(6) 0.043(4) 0.042(3) 0.001(3) 0.001(4) -0.003(5)
C48 0.118(6) 0.041(4) 0.049(4) -0.009(3) 0.010(4) 0.007(4)
O51A 0.057(4) 0.031(4) 0.051(4) -0.012(3) -0.024(3) 0.001(3)
O52A 0.076(4) 0.052(4) 0.035(3) -0.008(2) -0.008(3) 0.005(3)
O53A 0.121(6) 0.057(5) 0.085(4) -0.005(3) -0.032(4) -0.002(4)

loop_
_atom_type_symbol
_atom_type_description
_atom_type_scat_dispersion_real
_atom_type_scat_dispersion_imag
_atom_type_scat_source
C C 0.0033 0.0016 'International Tables Vol C Tables 4.2.6.8 and 6.1.1.4'
H H 0.0000 0.0000 'International Tables Vol C Tables 4.2.6.8 and 6.1.1.4'
N N 0.0061 0.0033 'International Tables Vol C Tables 4.2.6.8 and 6.1.1.4'
O O 0.0106 0.0060 'International Tables Vol C Tables 4.2.6.8 and 6.1.1.4'
Mn Mn 0.3368 0.7283 'International Tables Vol C Tables 4.2.6.8 and 6.1.1.4'

loop_
_geom_angle_atom_site_label_1
_geom_angle_atom_site_label_2
_geom_angle_atom_site_label_3
_geom_angle
_geom_angle_site_symmetry_1
_geom_angle_site_symmetry_3
_geom_angle_publ_flag
O3 Mn1 O7 104.20(13) . . ?
O3 Mn1 O2 163.87(14) . 2_665 ?
O7 Mn1 O2 90.26(13) . 2_665 ?
O3 Mn1 O9 94.99(15) . . ?
O7 Mn1 O9 75.51(14) . . ?
O2 Mn1 O9 95.54(15) 2_665 . ?
O3 Mn1 O1 91.90(14) . . ?
O7 Mn1 O1 159.31(13) . . ?
O2 Mn1 O1 75.85(13) 2_665 . ?
O9 Mn1 O1 90.43(14) . . ?
O3 Mn1 O5 76.03(14) . . ?
O7 Mn1 O5 102.38(14) . . ?
O2 Mn1 O5 94.13(14) 2_665 . ?
O9 Mn1 O5 170.11(14) . . ?
O1 Mn1 O5 93.96(14) . . ?
O13 Mn2 O10 162.45(15) . 1_565 ?
O13 Mn2 O11 76.02(14) . . ?
O10 Mn2 O11 95.95(15) 1_565 . ?
O13 Mn2 O4 96.39(15) . . ?
O10 Mn2 O4 98.19(15) 1_565 . ?
O11 Mn2 O4 83.50(14) . . ?
O13 Mn2 O6 88.15(15) . . ?
O10 Mn2 O6 105.05(15) 1_565 . ?
O11 Mn2 O6 151.64(14) . . ?
O4 Mn2 O6 74.92(14) . . ?
O13 Mn2 O8 91.13(14) . 1_565 ?
O10 Mn2 O8 75.56(14) 1_565 1_565 ?
O11 Mn2 O8 104.33(14) . 1_565 ?
O4 Mn2 O8 170.30(13) . 1_565 ?
O6 Mn2 O8 99.29(14) . 1_565 ?
C1 O1 Mn1 114.3(3) . . ?
O1 C1 O2 125.6(5) . . ?
O1 C1 C1 118.1(5) . 2_665 ?
O2 C1 C1 116.2(5) . 2_665 ?
C1 O2 Mn1 114.9(3) . 2_665 ?
C2 O3 Mn1 115.5(3) . . ?
C2 O4 Mn2 114.2(3) . . ?
O3 C2 O4 125.7(5) . . ?
O3 C2 C3 117.4(5) . . ?
O4 C2 C3 116.9(5) . . ?
O6 C3 O5 126.4(5) . . ?
O6 C3 C2 117.1(5) . . ?
O5 C3 C2 116.5(5) . . ?
C3 O5 Mn1 113.9(3) . . ?
C3 O6 Mn2 114.5(3) . . ?
C4 O7 Mn1 114.7(3) . . ?
C4 O8 Mn2 114.6(3) . 1_545 ?
O8 C4 O7 126.1(5) . . ?
O8 C4 C5 116.5(4) . . ?
O7 C4 C5 117.4(5) . . ?
O9 C5 O10 126.4(5) . . ?
O9 C5 C4 116.4(5) . . ?
O10 C5 C4 117.2(5) . . ?
C5 O9 Mn1 115.2(4) . . ?
C5 O10 Mn2 116.0(4) . 1_545 ?
C6 O11 Mn2 112.4(4) . . ?
O12 C6 O11 125.9(6) . . ?
O12 C6 C7 117.7(5) . . ?
O11 C6 C7 116.4(5) . . ?
O14 C7 O13 125.8(6) . . ?
O14 C7 C6 117.5(5) . . ?
O13 C7 C6 116.7(5) . . ?
C7 O13 Mn2 115.0(4) . . ?
O31 Mn3 O31 83.96(17) . 2_775 ?
O31 Mn3 N31 175.08(17) . . ?
O31 Mn3 N31 91.12(17) 2_775 . ?
O31 Mn3 N33 91.38(17) . . ?
O31 Mn3 N33 175.08(17) 2_775 . ?
N31 Mn3 N33 93.54(17) . . ?
O31 Mn3 N34 101.55(17) . . ?
O31 Mn3 N34 98.50(17) 2_775 . ?
N31 Mn3 N34 79.15(17) . . ?
N33 Mn3 N34 80.86(18) . . ?
O31 Mn3 N32 101.67(17) . . ?
O31 Mn3 N32 101.54(16) 2_775 . ?
N31 Mn3 N32 79.25(17) . . ?
N33 Mn3 N32 80.91(17) . . ?
N34 Mn3 N32 150.66(16) . . ?
Mn3 O31 Mn3 96.04(17) . 2_775 ?
C38 N31 C31 117.8(5) . . ?
C38 N31 Mn3 105.6(3) . . ?
C31 N31 Mn3 105.7(3) . . ?
N31 C31 C32 107.3(4) . . ?
N32 C32 C31 109.9(5) . . ?
C33 N32 C32 112.9(4) . . ?
C33 N32 Mn3 106.8(3) . . ?
C32 N32 Mn3 110.2(3) . . ?
N32 C33 C34 108.8(5) . . ?
N33 C34 C33 107.5(4) . . ?
C34 N33 C35 115.7(4) . . ?
C34 N33 Mn3 110.8(3) . . ?
C35 N33 Mn3 111.0(4) . . ?
C36 C35 N33 106.8(4) . . ?
N34 C36 C35 109.8(5) . . ?
C36 N34 C37 113.5(4) . . ?
C36 N34 Mn3 107.3(4) . . ?
C37 N34 Mn3 110.0(3) . . ?
N34 C37 C38 110.7(5) . . ?
N31 C38 C37 107.3(5) . . ?
O41 Mn4 O41 83.1(2) 2_566 . ?
O41 Mn4 N43 174.9(2) 2_566 . ?
O41 Mn4 N43 91.8(2) . . ?
O41 Mn4 N41 91.4(2) 2_566 . ?
O41 Mn4 N41 174.3(2) . . ?
N43 Mn4 N41 93.8(2) . . ?
O41 Mn4 N42B 109.1(4) 2_566 . ?
O41 Mn4 N42B 93.5(3) . . ?
N43 Mn4 N42B 70.7(4) . . ?
N41 Mn4 N42B 87.2(3) . . ?
O41 Mn4 N44 103.15(19) 2_566 . ?
O41 Mn4 N44 101.66(19) . . ?
N43 Mn4 N44 78.2(2) . . ?
N41 Mn4 N44 80.7(2) . . ?
N42B Mn4 N44 145.7(3) . . ?
O41 Mn4 N42A 94.9(3) 2_566 . ?
O41 Mn4 N42A 103.3(3) . . ?
N43 Mn4 N42A 85.9(3) . . ?
N41 Mn4 N42A 76.0(3) . . ?
N44 Mn4 N42A 150.7(3) . . ?
Mn4 O41 Mn4 96.9(2) 2_566 . ?
C48 N41 C41A 119.4(6) . . ?
C48 N41 C41B 111.8(6) . . ?
C48 N41 Mn4 112.9(4) . . ?
C41A N41 Mn4 119.1(6) . . ?
C41B N41 Mn4 104.3(6) . . ?
C42A C41A N41 108.2(9) . . ?
N42A C42A C41A 112.3(10) . . ?
C42A N42A C43A 114.0(10) . . ?
C42A N42A Mn4 111.2(7) . . ?
C43A N42A Mn4 106.7(7) . . ?
N42A C43A C44A 110.2(10) . . ?
C43A C44A N43 113.3(11) . . ?
C42B C41B N41 108.1(9) . . ?
N42B C42B C41B 110.2(11) . . ?
C43B N42B C42B 112.5(12) . . ?
C43B N42B Mn4 115.2(10) . . ?
C42B N42B Mn4 101.7(9) . . ?
N42B C43B C44B 111.4(13) . . ?
N43 C44B C43B 94.4(11) . . ?
C45 N43 C44B 101.9(9) . . ?
C45 N43 C44A 127.0(9) . . ?
C45 N43 Mn4 105.9(4) . . ?
C44B N43 Mn4 114.2(7) . . ?
C44A N43 Mn4 100.1(6) . . ?
N43 C45 C46 105.8(7) . . ?
N44 C46 C45 109.5(6) . . ?
C47 N44 C46 114.1(5) . . ?
C47 N44 Mn4 106.1(4) . . ?
C46 N44 Mn4 109.7(4) . . ?
N44 C47 C48 110.2(5) . . ?
N41 C48 C47 107.7(5) . . ?

loop_
_geom_bond_atom_site_label_1
_geom_bond_atom_site_label_2
_geom_bond_distance
_geom_bond_site_symmetry_2
_geom_bond_publ_flag
Mn1 O3 2.137(4) . ?
Mn1 O7 2.172(4) . ?
Mn1 O2 2.176(3) 2_665 ?
Mn1 O9 2.183(4) . ?
Mn1 O1 2.190(3) . ?
Mn1 O5 2.202(4) . ?
Mn2 O13 2.146(4) . ?
Mn2 O10 2.148(4) 1_565 ?
Mn2 O11 2.183(3) . ?
Mn2 O4 2.190(4) . ?
Mn2 O6 2.200(4) . ?
Mn2 O8 2.204(4) 1_565 ?
O1 C1 1.233(5) . ?
C1 O2 1.258(5) . ?
C1 C1 1.546(10) 2_665 ?
O2 Mn1 2.176(3) 2_665 ?
O3 C2 1.249(6) . ?
O4 C2 1.251(6) . ?
C2 C3 1.537(7) . ?
C3 O6 1.242(6) . ?
C3 O5 1.254(6) . ?
O7 C4 1.257(6) . ?
O8 C4 1.253(6) . ?
O8 Mn2 2.204(4) 1_545 ?
C4 C5 1.533(7) . ?
C5 O9 1.245(6) . ?
C5 O10 1.255(6) . ?
O10 Mn2 2.148(4) 1_545 ?
O11 C6 1.262(6) . ?
O12 C6 1.250(6) . ?
C6 C7 1.534(8) . ?
C7 O14 1.239(6) . ?
C7 O13 1.251(6) . ?
Mn3 O31 1.802(4) . ?
Mn3 O31 1.815(4) 2_775 ?
Mn3 N31 2.072(4) . ?
Mn3 N33 2.085(4) . ?
Mn3 N34 2.146(5) . ?
Mn3 N32 2.157(5) . ?
Mn3 Mn3 2.6891(15) 2_775 ?
O31 Mn3 1.815(4) 2_775 ?
N31 C38 1.466(7) . ?
N31 C31 1.474(6) . ?
C31 C32 1.501(8) . ?
C32 N32 1.487(7) . ?
N32 C33 1.478(7) . ?
C33 C34 1.504(8) . ?
C34 N33 1.462(7) . ?
N33 C35 1.492(7) . ?
C35 C36 1.490(9) . ?
C36 N34 1.474(7) . ?
N34 C37 1.479(7) . ?
C37 C38 1.489(8) . ?
Mn4 O41 1.796(4) 2_566 ?
Mn4 O41 1.814(4) . ?
Mn4 N43 2.053(6) . ?
Mn4 N41 2.054(5) . ?
Mn4 N42B 2.159(11) . ?
Mn4 N44 2.174(5) . ?
Mn4 N42A 2.205(9) . ?
Mn4 Mn4 2.7026(17) 2_566 ?
O41 Mn4 1.796(4) 2_566 ?
N41 C48 1.460(7) . ?
N41 C41A 1.479(12) . ?
N41 C41B 1.536(12) . ?
C41A C42A 1.451(17) . ?
C42A N42A 1.432(16) . ?
N42A C43A 1.506(17) . ?
C43A C44A 1.54(2) . ?
C44A N43 1.559(16) . ?
C41B C42B 1.520(18) . ?
C42B N42B 1.490(18) . ?
N42B C43B 1.398(18) . ?
C43B C44B 1.53(2) . ?
C44B N43 1.474(16) . ?
N43 C45 1.459(10) . ?
C45 C46 1.493(10) . ?
C46 N44 1.466(8) . ?
N44 C47 1.466(8) . ?
C47 C48 1.495(7) . ?

loop_
_geom_hbond_atom_site_label_D
_geom_hbond_atom_site_label_H
_geom_hbond_atom_site_label_A
_geom_hbond_distance_DH
_geom_hbond_distance_HA
_geom_hbond_distance_DA
_geom_hbond_angle_DHA
_geom_hbond_site_symmetry_A
N31 H31 O5 0.91 2.54 3.279(5) 138.1 .
N31 H31 O6 0.91 2.46 3.154(5) 133.2 .
N32 H32 O51A 0.91 2.08 2.940(8) 157.5 2_765
N32 H32 O51B 0.91 2.26 3.13(3) 159.9 2_765
N33 H33 O4 0.91 2.25 3.031(6) 144.1 1_655
N34 H34 O51A 0.91 2.03 2.876(8) 154.2 1_565
N34 H34 O51B 0.91 2.11 2.92(4) 147.6 1_565
N41 H412 O57A 0.91 2.20 3.085(17) 163.3 2_666
N41 H411 O57C 0.91 2.07 2.97(4) 168.0 2_666
N42A H42C O14 0.91 2.22 2.974(11) 140.2 .
N42B H42F O12 0.91 2.35 3.205(12) 156.1 .
N43 H432 O52A 0.91 2.24 2.984(7) 138.8 1_455
N43 H432 O52B 0.91 2.05 2.958(19) 171.5 1_455
N44 H44 O14 0.91 2.22 2.976(6) 140.5 2_566
